data_7012589
loop_
_publ_author_name
'Tsao, Ting-Bin'
'Lee, Gene-Hsiang'
'Yeh, Chen-Yu'
'Peng, Shie-Ming'

_publ_section_title
;
 Supramolecular assembly of linear trinickel complexes incorporating
 metalloporphyrins: a novel one-dimensional polymer and oligomer
;
_journal_issue 8
_journal_name_full 'Dalton Transactions'
_journal_page_first 1465
_journal_paper_doi 10.1039/b212236g
_journal_year 2003
_chemical_formula_sum 'C103 H84 Cl4 Mn N18 Ni3 O9.5'
_chemical_formula_weight 2098.75
_chemical_name_systematic
; 
? 
;
_space_group_IT_number 14
_symmetry_cell_setting monoclinic
_symmetry_space_group_name_Hall '-P 2ybc'
_symmetry_space_group_name_H-M 'P 1 21/c 1'
_atom_sites_solution_hydrogens geom
_atom_sites_solution_primary direct
_atom_sites_solution_secondary difmap
_audit_creation_method SHELXL-97
_cell_angle_alpha 90.00
_cell_angle_beta 99.3679(5)
_cell_angle_gamma 90.00
_cell_formula_units_Z 4
_cell_length_a 21.3217(2)
_cell_length_b 24.9858(2)
_cell_length_c 18.0492(2)
_cell_measurement_reflns_used all
_cell_measurement_temperature 150(1)
_cell_measurement_theta_max 27.50
_cell_measurement_theta_min 1.27
_cell_volume 9487.29(16)
_computing_cell_refinement DENZO-SMN
_computing_data_collection 'NONIUS COLLECT'
_computing_data_reduction DENZO-SMN
_computing_molecular_graphics SHELXTL
_computing_publication_material SHELXTL
_computing_structure_refinement 'SHELXL-97 (Sheldrick, 1997)'
_computing_structure_solution 'SHELXS-97 (Sheldrick, 1990)'
_diffrn_ambient_temperature 150(1)
_diffrn_measured_fraction_theta_full 0.993
_diffrn_measured_fraction_theta_max 0.993
_diffrn_measurement_device_type 'NONIUS KappaCCD'
_diffrn_measurement_method '\w scans'
_diffrn_radiation_monochromator graphite
_diffrn_radiation_source 'fine-focus sealed tube'
_diffrn_radiation_type MoK\a
_diffrn_radiation_wavelength 0.71073
_diffrn_reflns_av_R_equivalents 0.0489
_diffrn_reflns_av_sigmaI/netI 0.0615
_diffrn_reflns_limit_h_max 27
_diffrn_reflns_limit_h_min -27
_diffrn_reflns_limit_k_max 32
_diffrn_reflns_limit_k_min -32
_diffrn_reflns_limit_l_max 23
_diffrn_reflns_limit_l_min -23
_diffrn_reflns_number 58673
_diffrn_reflns_theta_full 27.50
_diffrn_reflns_theta_max 27.50
_diffrn_reflns_theta_min 1.27
_exptl_absorpt_coefficient_mu 0.900
_exptl_absorpt_correction_T_max 0.964
_exptl_absorpt_correction_T_min 0.813
_exptl_absorpt_correction_type multi-scan
_exptl_crystal_colour 'dark brown'
_exptl_crystal_density_diffrn 1.469
_exptl_crystal_density_method 'not measured'
_exptl_crystal_description plate
_exptl_crystal_F_000 4324
_exptl_crystal_size_max 0.25
_exptl_crystal_size_mid 0.18
_exptl_crystal_size_min 0.05
_refine_diff_density_max 1.484
_refine_diff_density_min -1.024
_refine_diff_density_rms 0.218
_refine_ls_extinction_coef 0.00408(17)
_refine_ls_extinction_expression Fc^*^=kFc[1+0.001xFc^2^\l^3^/sin(2\q)]^-1/4^
_refine_ls_extinction_method SHELXL
_refine_ls_goodness_of_fit_ref 1.081
_refine_ls_hydrogen_treatment mixed
_refine_ls_matrix_type full
_refine_ls_number_parameters 1253
_refine_ls_number_reflns 21661
_refine_ls_number_restraints 2
_refine_ls_restrained_S_all 1.084
_refine_ls_R_factor_all 0.0929
_refine_ls_R_factor_gt 0.0576
_refine_ls_shift/su_max 0.014
_refine_ls_shift/su_mean 0.001
_refine_ls_structure_factor_coef Fsqd
_refine_ls_weighting_details 'calc w=1/[\s^2^(Fo^2^)+(0.0817P)^2^+7.0188P] where P=(Fo^2^+2Fc^2^)/3'
_refine_ls_weighting_scheme calc
_refine_ls_wR_factor_gt 0.1403
_refine_ls_wR_factor_ref 0.1606
_reflns_number_gt 15231
_reflns_number_total 21661
_reflns_threshold_expression >2sigma(I)
_cod_data_source_file b212236g.txt
_cod_data_source_block ic9386
_cod_depositor_comments
;
The following automatic conversions were performed:
'_symmetry_cell_setting' value 'Monoclinic' changed to 'monoclinic'
according to '/home/saulius/struct/CIF-dictionaries/cif_core.dic'
dictionary named 'cif_core.dic' version 2.4.1 from 2010-06-29.

Automatic conversion script
Id: cif_fix_enum 1527 2010-12-29 10:47:43Z saulius 
;
_cod_original_sg_symbol_H-M P2(1)/c
_cod_original_formula_sum 'C103 H84 Cl4 Mn N18 Ni3 O9.50'
_cod_database_code 7012589

loop_
_symmetry_equiv_pos_as_xyz
'x, y, z'
'-x, y+1/2, -z+1/2'
'-x, -y, -z'
'x, -y-1/2, z-1/2'

loop_
_atom_site_label
_atom_site_type_symbol
_atom_site_fract_x
_atom_site_fract_y
_atom_site_fract_z
_atom_site_U_iso_or_equiv
_atom_site_adp_type
_atom_site_occupancy
_atom_site_symmetry_multiplicity
_atom_site_calc_flag
_atom_site_refinement_flags
_atom_site_disorder_assembly
_atom_site_disorder_group
Ni1 Ni -0.384791(18) 0.162891(16) 0.18828(2) 0.02094(11) Uani 1 1 d . . .
Ni2 Ni -0.273525(17) 0.172702(16) 0.23981(2) 0.01953(11) Uani 1 1 d . . .
Ni3 Ni -0.161922(18) 0.185387(17) 0.28877(2) 0.02295(11) Uani 1 1 d . . .
Mn1 Mn 0.22866(2) 0.257253(19) 0.49310(2) 0.02066(12) Uani 1 1 d . . .
O1 O 0.52168(10) 0.34712(9) 0.65549(12) 0.0274(5) Uani 1 1 d . . .
O2 O 0.48955(11) 0.31231(11) 0.54021(13) 0.0375(6) Uani 1 1 d . . .
O3 O -0.06823(10) 0.18896(10) 0.31888(13) 0.0316(5) Uani 1 1 d . . .
O4 O -0.03825(11) 0.24456(11) 0.41648(14) 0.0415(6) Uani 1 1 d . . .
N1 N -0.37259(12) 0.23788(10) 0.14409(14) 0.0230(6) Uani 1 1 d . . .
N2 N -0.26493(12) 0.21906(10) 0.15913(14) 0.0225(6) Uani 1 1 d . . .
N3 N -0.15655(12) 0.20305(11) 0.17601(15) 0.0250(6) Uani 1 1 d . . .
N4 N -0.37274(11) 0.08993(10) 0.24361(14) 0.0223(5) Uani 1 1 d . . .
N5 N -0.28254(12) 0.12417(10) 0.31808(14) 0.0223(6) Uani 1 1 d . . .
N6 N -0.18956(12) 0.15799(11) 0.38766(14) 0.0247(6) Uani 1 1 d . . .
N7 N -0.39602(12) 0.19942(10) 0.28983(14) 0.0227(6) Uani 1 1 d . . .
N8 N -0.29366(12) 0.23150(10) 0.29761(14) 0.0222(6) Uani 1 1 d . . .
N9 N -0.19102(12) 0.26317(11) 0.30392(15) 0.0257(6) Uani 1 1 d . . .
N10 N -0.34682(12) 0.12656(10) 0.10029(14) 0.0232(6) Uani 1 1 d . . .
N11 N -0.25266(11) 0.11440(10) 0.18259(14) 0.0217(5) Uani 1 1 d . . .
N12 N -0.15643(12) 0.10400(11) 0.26226(15) 0.0261(6) Uani 1 1 d . . .
N13 N 0.16078(11) 0.29188(11) 0.54293(14) 0.0230(6) Uani 1 1 d . . .
N14 N 0.22076(11) 0.18924(11) 0.55049(14) 0.0232(6) Uani 1 1 d . . .
N15 N 0.29646(12) 0.22305(10) 0.44341(14) 0.0229(6) Uani 1 1 d . . .
N16 N 0.23673(12) 0.32505(11) 0.43537(15) 0.0247(6) Uani 1 1 d . . .
N17 N 0.30604(12) 0.29533(11) 0.58532(15) 0.0266(6) Uani 1 1 d . . .
N18 N 0.15124(12) 0.21946(11) 0.40127(14) 0.0242(6) Uani 1 1 d . . .
C1 C -0.42172(16) 0.27198(14) 0.12583(19) 0.0293(7) Uani 1 1 d . . .
H1A H -0.4618 0.2624 0.1384 0.035 Uiso 1 1 calc R . .
C2 C -0.41647(17) 0.31987(14) 0.0900(2) 0.0351(8) Uani 1 1 d . . .
H2A H -0.4523 0.3426 0.0771 0.042 Uiso 1 1 calc R . .
C3 C -0.35762(18) 0.33411(15) 0.0730(2) 0.0387(9) Uani 1 1 d . . .
H3A H -0.3529 0.3665 0.0469 0.046 Uiso 1 1 calc R . .
C4 C -0.30631(16) 0.30135(14) 0.09412(19) 0.0323(8) Uani 1 1 d . . .
H4A H -0.2656 0.3114 0.0840 0.039 Uiso 1 1 calc R . .
C5 C -0.31429(15) 0.25262(13) 0.13090(17) 0.0253(7) Uani 1 1 d . . .
C6 C -0.20996(15) 0.21603(13) 0.12799(18) 0.0243(7) Uani 1 1 d . . .
C7 C -0.20849(16) 0.22115(14) 0.05073(19) 0.0317(8) Uani 1 1 d . . .
H7A H -0.2462 0.2297 0.0170 0.038 Uiso 1 1 calc R . .
C8 C -0.15209(17) 0.21375(15) 0.0241(2) 0.0353(8) Uani 1 1 d . . .
H8A H -0.1506 0.2174 -0.0280 0.042 Uiso 1 1 calc R . .
C9 C -0.09802(16) 0.20109(15) 0.0736(2) 0.0342(8) Uani 1 1 d . . .
H9A H -0.0586 0.1962 0.0564 0.041 Uiso 1 1 calc R . .
C10 C -0.10205(15) 0.19567(14) 0.14819(19) 0.0307(8) Uani 1 1 d . . .
H10A H -0.0647 0.1863 0.1820 0.037 Uiso 1 1 calc R . .
C11 C -0.41120(16) 0.04866(14) 0.21844(19) 0.0312(8) Uani 1 1 d . . .
H11A H -0.4467 0.0556 0.1805 0.037 Uiso 1 1 calc R . .
C12 C -0.40194(17) -0.00287(14) 0.2446(2) 0.0357(8) Uani 1 1 d . . .
H12A H -0.4305 -0.0307 0.2257 0.043 Uiso 1 1 calc R . .
C13 C -0.34980(17) -0.01296(14) 0.2991(2) 0.0328(8) Uani 1 1 d . . .
H13A H -0.3416 -0.0482 0.3179 0.039 Uiso 1 1 calc R . .
C14 C -0.31006(16) 0.02827(13) 0.32597(18) 0.0282(7) Uani 1 1 d . . .
H14A H -0.2741 0.0215 0.3633 0.034 Uiso 1 1 calc R . .
C15 C -0.32237(14) 0.08046(13) 0.29845(17) 0.0238(7) Uani 1 1 d . . .
C16 C -0.24264(14) 0.12725(13) 0.38611(17) 0.0240(7) Uani 1 1 d . . .
C17 C -0.25484(15) 0.10204(14) 0.45197(18) 0.0293(7) Uani 1 1 d . . .
H17A H -0.2928 0.0820 0.4512 0.035 Uiso 1 1 calc R . .
C18 C -0.21191(16) 0.10625(15) 0.51777(19) 0.0332(8) Uani 1 1 d . . .
H18A H -0.2193 0.0884 0.5620 0.040 Uiso 1 1 calc R . .
C19 C -0.15779(17) 0.13704(16) 0.51805(19) 0.0366(9) Uani 1 1 d . . .
H19A H -0.1272 0.1403 0.5624 0.044 Uiso 1 1 calc R . .
C20 C -0.14912(16) 0.16260(14) 0.45336(18) 0.0304(8) Uani 1 1 d . . .
H20A H -0.1128 0.1848 0.4547 0.036 Uiso 1 1 calc R . .
C21 C -0.44939(15) 0.19187(15) 0.32024(19) 0.0310(8) Uani 1 1 d . . .
H21A H -0.4809 0.1681 0.2958 0.037 Uiso 1 1 calc R . .
C22 C -0.45988(16) 0.21678(16) 0.3842(2) 0.0362(8) Uani 1 1 d . . .
H22A H -0.4976 0.2101 0.4044 0.043 Uiso 1 1 calc R . .
C23 C -0.41426(17) 0.25217(15) 0.4195(2) 0.0347(8) Uani 1 1 d . . .
H23A H -0.4208 0.2707 0.4636 0.042 Uiso 1 1 calc R . .
C24 C -0.35993(15) 0.25994(14) 0.39011(18) 0.0285(7) Uani 1 1 d . . .
H24A H -0.3286 0.2844 0.4133 0.034 Uiso 1 1 calc R . .
C25 C -0.35021(14) 0.23179(13) 0.32547(17) 0.0234(7) Uani 1 1 d . . .
C26 C -0.25320(15) 0.27486(13) 0.30451(17) 0.0255(7) Uani 1 1 d . . .
C27 C -0.27369(17) 0.32850(14) 0.3054(2) 0.0332(8) Uani 1 1 d . . .
H27A H -0.3172 0.3364 0.3061 0.040 Uiso 1 1 calc R . .
C28 C -0.23071(19) 0.36917(15) 0.3053(2) 0.0414(9) Uani 1 1 d . . .
H28A H -0.2442 0.4054 0.3059 0.050 Uiso 1 1 calc R . .
C29 C -0.16746(18) 0.35726(16) 0.3042(2) 0.0411(9) Uani 1 1 d . . .
H29A H -0.1370 0.3850 0.3039 0.049 Uiso 1 1 calc R . .
C30 C -0.14984(16) 0.30446(15) 0.30367(19) 0.0322(8) Uani 1 1 d . . .
H30A H -0.1064 0.2964 0.3031 0.039 Uiso 1 1 calc R . .
C31 C -0.38121(16) 0.12328(14) 0.03054(18) 0.0302(7) Uani 1 1 d . . .
H31A H -0.4224 0.1388 0.0219 0.036 Uiso 1 1 calc R . .
C32 C -0.35954(17) 0.09855(15) -0.02850(19) 0.0367(8) Uani 1 1 d . . .
H32A H -0.3853 0.0968 -0.0766 0.044 Uiso 1 1 calc R . .
C33 C -0.29909(17) 0.07618(15) -0.01609(19) 0.0359(8) Uani 1 1 d . . .
H33A H -0.2829 0.0588 -0.0558 0.043 Uiso 1 1 calc R . .
C34 C -0.26265(17) 0.07940(14) 0.05440(19) 0.0317(8) Uani 1 1 d . . .
H34A H -0.2212 0.0644 0.0635 0.038 Uiso 1 1 calc R . .
C35 C -0.28755(15) 0.10516(13) 0.11280(18) 0.0246(7) Uani 1 1 d . . .
C36 C -0.20418(14) 0.08074(13) 0.21487(17) 0.0248(7) Uani 1 1 d . . .
C37 C -0.20590(16) 0.02500(14) 0.20534(19) 0.0319(8) Uani 1 1 d . . .
H37A H -0.2402 0.0086 0.1731 0.038 Uiso 1 1 calc R . .
C38 C -0.15719(18) -0.00591(15) 0.2434(2) 0.0407(9) Uani 1 1 d . . .
H38A H -0.1575 -0.0436 0.2365 0.049 Uiso 1 1 calc R . .
C39 C -0.10820(18) 0.01814(16) 0.2913(2) 0.0436(10) Uani 1 1 d . . .
H39A H -0.0742 -0.0024 0.3175 0.052 Uiso 1 1 calc R . .
C40 C -0.11018(16) 0.07262(15) 0.2998(2) 0.0345(8) Uani 1 1 d . . .
H40A H -0.0773 0.0892 0.3339 0.041 Uiso 1 1 calc R . .
C41 C 0.13954(15) 0.34441(13) 0.53459(18) 0.0259(7) Uani 1 1 d . . .
C42 C 0.09267(16) 0.35343(15) 0.58178(19) 0.0326(8) Uani 1 1 d . . .
H42A H 0.0707 0.3860 0.5867 0.039 Uiso 1 1 calc R . .
C43 C 0.08556(16) 0.30724(14) 0.61791(19) 0.0306(8) Uani 1 1 d . . .
H43A H 0.0577 0.3014 0.6532 0.037 Uiso 1 1 calc R . .
C44 C 0.12754(15) 0.26840(13) 0.59365(17) 0.0259(7) Uani 1 1 d . . .
C45 C 0.13404(15) 0.21565(13) 0.61893(17) 0.0258(7) Uani 1 1 d . . .
C46 C 0.17723(14) 0.17858(14) 0.59755(17) 0.0257(7) Uani 1 1 d . . .
C47 C 0.18185(16) 0.12376(14) 0.62005(19) 0.0320(8) Uani 1 1 d . . .
H47A H 0.1568 0.1063 0.6517 0.038 Uiso 1 1 calc R . .
C48 C 0.22822(16) 0.10141(14) 0.58823(19) 0.0310(8) Uani 1 1 d . . .
H48A H 0.2423 0.0654 0.5940 0.037 Uiso 1 1 calc R . .
C49 C 0.25249(14) 0.14152(13) 0.54426(18) 0.0255(7) Uani 1 1 d . . .
C50 C 0.30018(14) 0.13297(13) 0.50075(18) 0.0257(7) Uani 1 1 d . . .
C51 C 0.31927(15) 0.17148(13) 0.45346(18) 0.0255(7) Uani 1 1 d . . .
C52 C 0.36424(16) 0.16174(14) 0.40386(19) 0.0311(8) Uani 1 1 d . . .
H52A H 0.3865 0.1293 0.3992 0.037 Uiso 1 1 calc R . .
C53 C 0.36902(16) 0.20744(14) 0.36492(19) 0.0306(8) Uani 1 1 d . . .
H53A H 0.3954 0.2130 0.3279 0.037 Uiso 1 1 calc R . .
C54 C 0.32716(14) 0.24589(13) 0.38962(17) 0.0244(7) Uani 1 1 d . . .
C55 C 0.32014(15) 0.29848(14) 0.36375(17) 0.0262(7) Uani 1 1 d . . .
C56 C 0.27860(15) 0.33502(14) 0.38642(18) 0.0275(7) Uani 1 1 d . . .
C57 C 0.27416(18) 0.39020(15) 0.3639(2) 0.0377(9) Uani 1 1 d . . .
H57A H 0.2974 0.4072 0.3298 0.045 Uiso 1 1 calc R . .
C58 C 0.23081(18) 0.41323(15) 0.4002(2) 0.0384(9) Uani 1 1 d . . .
H58A H 0.2183 0.4498 0.3968 0.046 Uiso 1 1 calc R . .
C59 C 0.20702(15) 0.37342(13) 0.44460(18) 0.0272(7) Uani 1 1 d . . .
C60 C 0.16053(15) 0.38286(13) 0.48859(18) 0.0280(7) Uani 1 1 d . . .
C61 C 0.09235(15) 0.19717(13) 0.67287(18) 0.0271(7) Uani 1 1 d . . .
C62 C 0.02659(16) 0.19459(15) 0.65112(19) 0.0334(8) Uani 1 1 d . . .
H62A H 0.0081 0.2049 0.6017 0.040 Uiso 1 1 calc R . .
C63 C -0.01174(17) 0.17709(16) 0.7009(2) 0.0379(9) Uani 1 1 d . . .
H63A H -0.0565 0.1751 0.6855 0.045 Uiso 1 1 calc R . .
C64 C 0.01452(18) 0.16242(16) 0.7729(2) 0.0392(9) Uani 1 1 d . . .
H64A H -0.0119 0.1499 0.8069 0.047 Uiso 1 1 calc R . .
C65 C 0.07926(18) 0.16601(15) 0.7953(2) 0.0368(9) Uani 1 1 d . . .
H65A H 0.0973 0.1566 0.8453 0.044 Uiso 1 1 calc R . .
C66 C 0.11849(17) 0.18323(15) 0.74601(19) 0.0335(8) Uani 1 1 d . . .
H66A H 0.1631 0.1855 0.7621 0.040 Uiso 1 1 calc R . .
C67 C 0.33291(16) 0.07982(14) 0.50260(19) 0.0302(8) Uani 1 1 d . . .
C68 C 0.30443(18) 0.03695(14) 0.4610(2) 0.0358(8) Uani 1 1 d . . .
H68A H 0.2621 0.0401 0.4349 0.043 Uiso 1 1 calc R . .
C69 C 0.3377(2) -0.01028(15) 0.4574(2) 0.0437(10) Uani 1 1 d . . .
H69A H 0.3183 -0.0391 0.4278 0.052 Uiso 1 1 calc R . .
C70 C 0.3984(2) -0.01611(16) 0.4962(2) 0.0435(10) Uani 1 1 d . . .
H70A H 0.4206 -0.0489 0.4937 0.052 Uiso 1 1 calc R . .
C71 C 0.42661(19) 0.02536(18) 0.5384(2) 0.0452(10) Uani 1 1 d . . .
H71A H 0.4682 0.0212 0.5661 0.054 Uiso 1 1 calc R . .
C72 C 0.39455(17) 0.07373(16) 0.5407(2) 0.0402(9) Uani 1 1 d . . .
H72A H 0.4150 0.1028 0.5687 0.048 Uiso 1 1 calc R . .
C73 C 0.36447(16) 0.31581(13) 0.31118(18) 0.0274(7) Uani 1 1 d . . .
C74 C 0.34574(18) 0.31300(16) 0.2342(2) 0.0391(9) Uani 1 1 d . . .
H74A H 0.3037 0.3023 0.2137 0.047 Uiso 1 1 calc R . .
C75 C 0.3888(2) 0.32589(17) 0.1873(2) 0.0452(10) Uani 1 1 d . . .
H75A H 0.3765 0.3233 0.1344 0.054 Uiso 1 1 calc R . .
C76 C 0.44929(19) 0.34234(17) 0.2164(2) 0.0430(10) Uani 1 1 d . . .
H76A H 0.4780 0.3521 0.1836 0.052 Uiso 1 1 calc R . .
C77 C 0.46849(18) 0.34475(17) 0.2931(2) 0.0443(10) Uani 1 1 d . . .
H77A H 0.5106 0.3554 0.3133 0.053 Uiso 1 1 calc R . .
C78 C 0.42587(17) 0.33144(16) 0.3408(2) 0.0377(9) Uani 1 1 d . . .
H78A H 0.4388 0.3331 0.3937 0.045 Uiso 1 1 calc R . .
C79 C 0.13228(17) 0.43829(14) 0.4863(2) 0.0338(8) Uani 1 1 d . . .
C80 C 0.0838(3) 0.4528(2) 0.4301(3) 0.0806(18) Uani 1 1 d . . .
H80A H 0.0669 0.4275 0.3929 0.097 Uiso 1 1 calc R . .
C81 C 0.0594(3) 0.5043(2) 0.4274(4) 0.102(2) Uani 1 1 d . . .
H81A H 0.0260 0.5138 0.3881 0.123 Uiso 1 1 calc R . .
C82 C 0.0821(3) 0.54107(19) 0.4795(3) 0.0696(15) Uani 1 1 d . . .
H82A H 0.0650 0.5763 0.4770 0.084 Uiso 1 1 calc R . .
C83 C 0.1293(3) 0.52742(19) 0.5352(3) 0.0672(14) Uani 1 1 d . . .
H83A H 0.1454 0.5530 0.5724 0.081 Uiso 1 1 calc R . .
C84 C 0.1550(2) 0.47576(17) 0.5384(3) 0.0538(11) Uani 1 1 d . . .
H84A H 0.1887 0.4667 0.5776 0.065 Uiso 1 1 calc R . .
C85 C 0.48017(15) 0.32910(14) 0.60193(19) 0.0280(7) Uani 1 1 d . . .
C86 C 0.36680(15) 0.29904(13) 0.57384(18) 0.0261(7) Uani 1 1 d . . .
H86A H 0.3785 0.2803 0.5323 0.031 Uiso 1 1 calc R . .
C87 C 0.41324(15) 0.32848(13) 0.61885(18) 0.0259(7) Uani 1 1 d . . .
C88 C 0.39591(16) 0.35629(15) 0.67882(19) 0.0350(8) Uani 1 1 d . . .
H88A H 0.4264 0.3768 0.7112 0.042 Uiso 1 1 calc R . .
C89 C 0.33345(17) 0.35376(16) 0.6907(2) 0.0377(9) Uani 1 1 d . . .
H89A H 0.3203 0.3730 0.7309 0.045 Uiso 1 1 calc R . .
C90 C 0.29077(16) 0.32307(15) 0.64366(19) 0.0330(8) Uani 1 1 d . . .
H90A H 0.2482 0.3214 0.6528 0.040 Uiso 1 1 calc R . .
C91 C -0.02750(15) 0.21325(14) 0.36728(19) 0.0308(8) Uani 1 1 d . . .
C92 C 0.08962(14) 0.22762(13) 0.40450(17) 0.0241(7) Uani 1 1 d . . .
H92A H 0.0789 0.2536 0.4387 0.029 Uiso 1 1 calc R . .
C93 C 0.04070(15) 0.20001(14) 0.36032(18) 0.0265(7) Uani 1 1 d . . .
C94 C 0.05636(16) 0.16148(15) 0.3117(2) 0.0337(8) Uani 1 1 d . . .
H94A H 0.0241 0.1413 0.2816 0.040 Uiso 1 1 calc R . .
C95 C 0.11967(16) 0.15263(16) 0.3074(2) 0.0364(8) Uani 1 1 d . . .
H95A H 0.1316 0.1267 0.2738 0.044 Uiso 1 1 calc R . .
C96 C 0.16538(15) 0.18242(14) 0.35297(18) 0.0289(7) Uani 1 1 d . . .
H96A H 0.2088 0.1763 0.3498 0.035 Uiso 1 1 calc R . .
Cl1 Cl 0.22014(5) 0.02486(5) 0.25237(7) 0.0570(3) Uani 1 1 d . . .
O5 O 0.24608(19) 0.07211(14) 0.29089(19) 0.0758(10) Uani 1 1 d . . .
O6 O 0.25733(16) 0.00968(16) 0.19519(19) 0.0742(10) Uani 1 1 d . . .
O7 O 0.22118(18) -0.01801(14) 0.3055(2) 0.0735(10) Uani 1 1 d . . .
O8 O 0.15556(17) 0.03542(18) 0.2175(2) 0.0848(12) Uani 1 1 d . . .
C97 C 0.6010(2) 0.00382(19) 0.7363(3) 0.0559(11) Uani 1 1 d . . .
H97A H 0.6462 -0.0082 0.7412 0.067 Uiso 1 1 calc R . .
Cl2 Cl 0.59484(7) 0.06929(5) 0.69994(8) 0.0748(4) Uani 1 1 d . . .
Cl3 Cl 0.57824(7) 0.00276(6) 0.82508(7) 0.0755(4) Uani 1 1 d . . .
Cl4 Cl 0.55252(6) -0.04065(5) 0.67546(6) 0.0550(3) Uani 1 1 d . . .
O9 O 0.04109(15) 0.03239(14) 0.40632(19) 0.0671(9) Uani 1 1 d . . .
C98 C 0.0128(3) 0.0884(2) 0.4996(3) 0.0786(16) Uani 1 1 d . . .
H98A H 0.0297 0.1088 0.5448 0.118 Uiso 1 1 calc R . .
H98B H -0.0174 0.0615 0.5120 0.118 Uiso 1 1 calc R . .
H98C H -0.0089 0.1127 0.4612 0.118 Uiso 1 1 calc R . .
C99 C 0.0650(2) 0.0615(2) 0.4709(3) 0.0717(15) Uani 1 1 d . . .
H99A H 0.0960 0.0884 0.4590 0.086 Uiso 1 1 calc R . .
H99B H 0.0873 0.0371 0.5097 0.086 Uiso 1 1 calc R . .
C100 C 0.0894(3) 0.0052(2) 0.3787(3) 0.0749(15) Uani 1 1 d . . .
H10B H 0.1137 -0.0169 0.4191 0.090 Uiso 1 1 calc R . .
H10C H 0.1189 0.0312 0.3614 0.090 Uiso 1 1 calc R . .
C101 C 0.0607(3) -0.0302(3) 0.3143(5) 0.121(3) Uani 1 1 d . . .
H10D H 0.0947 -0.0493 0.2946 0.181 Uiso 1 1 calc R . .
H10E H 0.0369 -0.0081 0.2744 0.181 Uiso 1 1 calc R . .
H10F H 0.0320 -0.0561 0.3318 0.181 Uiso 1 1 calc R . .
O10 O 0.4920(6) 0.5019(5) 0.5389(6) 0.108(3) Uani 0.50 1 d PD . .
C102 C 0.4722(5) 0.4609(5) 0.4824(9) 0.213(7) Uani 1 1 d D . .
H10G H 0.4949 0.4298 0.4961 0.255 Uiso 1 1 d . . .
H10H H 0.4831 0.4755 0.4367 0.255 Uiso 1 1 d . . .
C103 C 0.4068(4) 0.4543(4) 0.4763(5) 0.138(3) Uani 1 1 d D . .
H10I H 0.3922 0.4279 0.4371 0.206 Uiso 1 1 calc R . .
H10J H 0.3856 0.4886 0.4632 0.206 Uiso 1 1 calc R . .
H10K H 0.3966 0.4418 0.5244 0.206 Uiso 1 1 calc R . .

loop_
_atom_site_aniso_label
_atom_site_aniso_U_11
_atom_site_aniso_U_22
_atom_site_aniso_U_33
_atom_site_aniso_U_23
_atom_site_aniso_U_13
_atom_site_aniso_U_12
Ni1 0.0143(2) 0.0245(2) 0.0232(2) 0.00179(16) 0.00056(15) 0.00017(15)
Ni2 0.0144(2) 0.0219(2) 0.0220(2) -0.00064(15) 0.00201(15) -0.00055(15)
Ni3 0.0139(2) 0.0295(2) 0.0249(2) -0.00425(17) 0.00153(15) -0.00252(16)
Mn1 0.0140(2) 0.0247(3) 0.0229(2) 0.00078(19) 0.00185(18) 0.00016(18)
O1 0.0144(11) 0.0360(13) 0.0297(12) -0.0051(10) -0.0026(9) -0.0003(9)
O2 0.0217(12) 0.0581(17) 0.0325(13) -0.0111(12) 0.0041(10) -0.0052(11)
O3 0.0172(11) 0.0425(14) 0.0340(13) -0.0101(11) 0.0005(10) -0.0051(10)
O4 0.0209(12) 0.0619(18) 0.0420(14) -0.0212(13) 0.0060(11) -0.0039(12)
N1 0.0181(13) 0.0256(14) 0.0252(13) 0.0018(11) 0.0033(10) 0.0036(11)
N2 0.0183(13) 0.0233(14) 0.0262(14) 0.0010(11) 0.0045(11) -0.0014(11)
N3 0.0194(13) 0.0277(14) 0.0284(14) -0.0034(12) 0.0051(11) -0.0004(11)
N4 0.0159(13) 0.0243(14) 0.0259(13) 0.0006(11) 0.0007(10) -0.0016(10)
N5 0.0177(13) 0.0237(14) 0.0247(13) 0.0031(11) 0.0008(10) 0.0002(10)
N6 0.0179(13) 0.0312(15) 0.0240(13) -0.0035(11) 0.0007(11) 0.0014(11)
N7 0.0183(13) 0.0263(14) 0.0236(13) 0.0042(11) 0.0032(10) 0.0030(11)
N8 0.0183(13) 0.0244(14) 0.0248(13) -0.0022(11) 0.0059(10) -0.0016(11)
N9 0.0208(14) 0.0298(15) 0.0269(14) -0.0054(12) 0.0054(11) -0.0045(11)
N10 0.0174(13) 0.0248(14) 0.0264(13) 0.0006(11) 0.0006(10) -0.0003(11)
N11 0.0146(12) 0.0242(14) 0.0255(13) -0.0028(11) 0.0003(10) 0.0003(10)
N12 0.0168(13) 0.0341(16) 0.0269(14) -0.0039(12) 0.0020(11) 0.0025(11)
N13 0.0164(13) 0.0276(14) 0.0245(13) -0.0001(11) 0.0020(10) -0.0008(11)
N14 0.0144(12) 0.0302(15) 0.0249(13) 0.0020(11) 0.0031(10) 0.0019(11)
N15 0.0178(13) 0.0263(14) 0.0245(13) 0.0001(11) 0.0036(10) -0.0029(11)
N16 0.0181(13) 0.0282(15) 0.0278(14) 0.0017(11) 0.0036(11) 0.0003(11)
N17 0.0176(13) 0.0338(16) 0.0274(14) -0.0010(12) 0.0005(11) -0.0020(11)
N18 0.0162(13) 0.0307(15) 0.0245(13) 0.0008(12) -0.0003(10) -0.0005(11)
C1 0.0224(17) 0.0330(19) 0.0326(18) 0.0006(15) 0.0052(14) 0.0043(14)
C2 0.0309(19) 0.0297(19) 0.046(2) 0.0078(16) 0.0086(16) 0.0121(15)
C3 0.043(2) 0.0305(19) 0.047(2) 0.0116(17) 0.0188(18) 0.0060(16)
C4 0.0270(18) 0.0314(19) 0.041(2) 0.0064(16) 0.0138(15) 0.0011(15)
C5 0.0259(17) 0.0253(17) 0.0252(16) -0.0010(13) 0.0059(13) 0.0004(13)
C6 0.0224(16) 0.0225(16) 0.0283(17) -0.0004(13) 0.0051(13) -0.0024(13)
C7 0.0288(18) 0.037(2) 0.0294(18) 0.0023(15) 0.0060(14) 0.0040(15)
C8 0.037(2) 0.040(2) 0.0310(18) 0.0002(16) 0.0117(16) 0.0000(16)
C9 0.0258(18) 0.040(2) 0.039(2) -0.0068(17) 0.0138(15) -0.0011(15)
C10 0.0184(16) 0.038(2) 0.0359(19) -0.0046(16) 0.0059(14) -0.0009(14)
C11 0.0230(17) 0.0323(19) 0.0363(19) 0.0032(15) -0.0010(14) -0.0042(14)
C12 0.033(2) 0.0286(19) 0.044(2) 0.0020(16) 0.0013(16) -0.0095(15)
C13 0.0341(19) 0.0247(18) 0.0395(19) 0.0081(15) 0.0057(16) 0.0009(15)
C14 0.0251(17) 0.0300(18) 0.0288(17) 0.0065(14) 0.0020(13) 0.0017(14)
C15 0.0183(15) 0.0266(17) 0.0264(16) 0.0014(13) 0.0032(13) -0.0017(13)
C16 0.0172(15) 0.0278(17) 0.0269(16) -0.0019(13) 0.0035(12) 0.0027(13)
C17 0.0216(17) 0.037(2) 0.0298(17) 0.0012(15) 0.0046(14) 0.0008(14)
C18 0.0284(18) 0.044(2) 0.0273(17) -0.0008(15) 0.0034(14) 0.0029(16)
C19 0.0285(19) 0.051(2) 0.0282(18) -0.0062(17) -0.0009(14) 0.0040(17)
C20 0.0218(17) 0.040(2) 0.0284(17) -0.0068(15) 0.0011(13) 0.0007(14)
C21 0.0182(16) 0.042(2) 0.0330(18) -0.0001(16) 0.0034(14) -0.0029(15)
C22 0.0199(17) 0.054(2) 0.037(2) 0.0011(18) 0.0106(15) -0.0010(16)
C23 0.0307(19) 0.044(2) 0.0314(18) -0.0050(16) 0.0113(15) 0.0034(16)
C24 0.0238(17) 0.0331(19) 0.0284(17) -0.0042(14) 0.0039(14) 0.0005(14)
C25 0.0196(16) 0.0253(16) 0.0247(16) 0.0027(13) 0.0019(12) 0.0026(13)
C26 0.0240(17) 0.0283(17) 0.0248(16) -0.0037(13) 0.0065(13) -0.0025(14)
C27 0.0304(19) 0.0295(19) 0.041(2) -0.0049(16) 0.0093(16) -0.0024(15)
C28 0.046(2) 0.0283(19) 0.054(2) -0.0028(17) 0.0187(19) -0.0020(17)
C29 0.038(2) 0.035(2) 0.053(2) -0.0080(18) 0.0149(18) -0.0151(17)
C30 0.0261(18) 0.038(2) 0.0341(18) -0.0063(16) 0.0102(14) -0.0092(15)
C31 0.0232(17) 0.0335(19) 0.0320(18) 0.0006(15) -0.0007(14) 0.0008(14)
C32 0.039(2) 0.042(2) 0.0266(17) -0.0033(16) -0.0039(15) 0.0008(17)
C33 0.039(2) 0.042(2) 0.0268(18) -0.0078(16) 0.0049(15) 0.0051(17)
C34 0.0287(18) 0.0349(19) 0.0316(18) -0.0039(15) 0.0053(14) 0.0030(15)
C35 0.0211(16) 0.0236(16) 0.0284(16) 0.0015(13) 0.0018(13) -0.0035(13)
C36 0.0152(15) 0.0302(18) 0.0289(16) -0.0022(14) 0.0032(12) 0.0015(13)
C37 0.0272(18) 0.0307(19) 0.0358(19) -0.0055(15) -0.0005(15) 0.0015(14)
C38 0.039(2) 0.0294(19) 0.051(2) -0.0001(17) -0.0026(18) 0.0093(16)
C39 0.033(2) 0.043(2) 0.049(2) 0.0010(18) -0.0091(17) 0.0174(17)
C40 0.0222(17) 0.041(2) 0.0372(19) -0.0015(16) -0.0037(14) 0.0064(15)
C41 0.0190(16) 0.0299(18) 0.0274(17) -0.0022(14) -0.0001(13) 0.0015(13)
C42 0.0279(18) 0.034(2) 0.0370(19) -0.0043(16) 0.0095(15) 0.0052(15)
C43 0.0254(17) 0.037(2) 0.0316(18) -0.0043(16) 0.0120(14) 0.0026(15)
C44 0.0176(15) 0.0343(19) 0.0250(16) -0.0034(14) 0.0013(13) -0.0004(13)
C45 0.0188(16) 0.0326(18) 0.0254(16) 0.0014(14) 0.0017(13) -0.0018(13)
C46 0.0170(16) 0.0345(18) 0.0256(16) 0.0043(14) 0.0033(13) -0.0008(13)
C47 0.0257(18) 0.036(2) 0.0357(19) 0.0078(16) 0.0087(15) 0.0008(15)
C48 0.0265(18) 0.0289(18) 0.0374(19) 0.0064(15) 0.0048(15) 0.0051(14)
C49 0.0185(16) 0.0283(17) 0.0284(16) 0.0050(14) 0.0001(13) 0.0027(13)
C50 0.0190(16) 0.0280(17) 0.0289(17) 0.0006(14) 0.0002(13) 0.0020(13)
C51 0.0171(15) 0.0295(17) 0.0292(17) -0.0015(14) 0.0017(13) 0.0012(13)
C52 0.0283(18) 0.0315(19) 0.0352(19) -0.0020(15) 0.0100(15) 0.0041(15)
C53 0.0240(17) 0.039(2) 0.0298(17) -0.0010(15) 0.0072(14) 0.0016(15)
C54 0.0159(15) 0.0333(18) 0.0234(15) -0.0010(14) 0.0012(12) 0.0001(13)
C55 0.0201(16) 0.0357(19) 0.0224(16) 0.0002(14) 0.0020(12) -0.0027(14)
C56 0.0210(16) 0.0337(19) 0.0278(17) 0.0027(14) 0.0043(13) -0.0009(14)
C57 0.038(2) 0.034(2) 0.044(2) 0.0140(17) 0.0167(17) 0.0021(16)
C58 0.040(2) 0.0268(18) 0.051(2) 0.0094(17) 0.0147(18) 0.0046(16)
C59 0.0227(17) 0.0275(17) 0.0311(17) 0.0030(14) 0.0031(13) 0.0011(13)
C60 0.0259(17) 0.0268(17) 0.0304(17) -0.0017(14) 0.0014(14) 0.0016(14)
C61 0.0227(17) 0.0298(18) 0.0301(17) 0.0006(14) 0.0081(13) 0.0000(14)
C62 0.0272(18) 0.043(2) 0.0298(18) 0.0006(16) 0.0046(14) 0.0008(16)
C63 0.0225(18) 0.054(2) 0.038(2) -0.0005(18) 0.0079(15) -0.0011(16)
C64 0.037(2) 0.046(2) 0.039(2) 0.0026(17) 0.0200(17) -0.0006(17)
C65 0.037(2) 0.046(2) 0.0285(18) 0.0057(16) 0.0069(15) 0.0031(17)
C66 0.0245(18) 0.043(2) 0.0326(19) 0.0019(16) 0.0042(14) 0.0009(15)
C67 0.0281(18) 0.0314(19) 0.0327(18) 0.0075(15) 0.0093(14) 0.0048(14)
C68 0.0312(19) 0.034(2) 0.043(2) 0.0025(17) 0.0100(16) 0.0000(16)
C69 0.049(2) 0.029(2) 0.057(2) 0.0020(18) 0.019(2) 0.0015(17)
C70 0.049(2) 0.033(2) 0.054(2) 0.0088(19) 0.025(2) 0.0126(18)
C71 0.036(2) 0.057(3) 0.043(2) 0.009(2) 0.0085(18) 0.0207(19)
C72 0.033(2) 0.046(2) 0.041(2) -0.0048(18) 0.0027(16) 0.0103(17)
C73 0.0258(17) 0.0281(18) 0.0296(17) 0.0056(14) 0.0088(14) 0.0015(14)
C74 0.031(2) 0.053(2) 0.0325(19) 0.0059(17) 0.0037(16) -0.0074(17)
C75 0.052(3) 0.055(3) 0.0300(19) 0.0061(18) 0.0121(18) -0.002(2)
C76 0.040(2) 0.050(2) 0.045(2) 0.0088(19) 0.0226(19) 0.0025(18)
C77 0.027(2) 0.060(3) 0.047(2) 0.008(2) 0.0084(17) -0.0083(18)
C78 0.031(2) 0.053(2) 0.0301(18) 0.0032(17) 0.0057(15) -0.0080(17)
C79 0.034(2) 0.0304(19) 0.039(2) 0.0008(16) 0.0130(16) 0.0032(15)
C80 0.099(4) 0.056(3) 0.074(3) -0.019(3) -0.026(3) 0.042(3)
C81 0.133(6) 0.074(4) 0.087(4) -0.008(3) -0.021(4) 0.068(4)
C82 0.080(4) 0.036(3) 0.099(4) 0.005(3) 0.035(3) 0.018(3)
C83 0.067(3) 0.040(3) 0.098(4) -0.026(3) 0.023(3) -0.001(2)
C84 0.052(3) 0.040(2) 0.066(3) -0.016(2) 0.003(2) 0.003(2)
C85 0.0193(16) 0.0337(19) 0.0295(18) -0.0014(15) -0.0008(13) -0.0017(14)
C86 0.0189(16) 0.0327(18) 0.0261(16) -0.0009(14) 0.0019(13) 0.0021(13)
C87 0.0193(16) 0.0286(17) 0.0280(17) -0.0025(14) -0.0017(13) -0.0010(13)
C88 0.0246(18) 0.044(2) 0.0332(19) -0.0127(16) -0.0038(14) 0.0014(16)
C89 0.0281(19) 0.053(2) 0.0315(19) -0.0131(17) 0.0021(15) 0.0005(17)
C90 0.0180(16) 0.051(2) 0.0300(18) -0.0042(16) 0.0035(14) 0.0033(15)
C91 0.0224(17) 0.039(2) 0.0313(18) -0.0023(16) 0.0048(14) -0.0032(15)
C92 0.0169(15) 0.0291(17) 0.0258(16) -0.0006(13) 0.0016(12) -0.0006(13)
C93 0.0173(16) 0.0342(19) 0.0271(16) -0.0017(14) 0.0009(13) -0.0028(13)
C94 0.0216(17) 0.041(2) 0.0359(19) -0.0104(16) -0.0036(14) -0.0014(15)
C95 0.0266(18) 0.048(2) 0.0334(19) -0.0137(17) -0.0001(15) 0.0045(16)
C96 0.0184(16) 0.039(2) 0.0288(17) -0.0016(15) 0.0037(13) 0.0035(14)
Cl1 0.0479(6) 0.0564(7) 0.0643(7) -0.0067(6) 0.0021(5) 0.0045(5)
O5 0.096(3) 0.062(2) 0.069(2) -0.0059(18) 0.014(2) -0.024(2)
O6 0.058(2) 0.100(3) 0.064(2) -0.010(2) 0.0101(17) 0.0202(19)
O7 0.088(3) 0.055(2) 0.078(2) 0.0024(18) 0.015(2) -0.0100(18)
O8 0.054(2) 0.115(3) 0.082(3) -0.012(2) 0.0022(19) 0.026(2)
C97 0.047(3) 0.060(3) 0.059(3) 0.009(2) 0.006(2) 0.003(2)
Cl2 0.0900(10) 0.0501(7) 0.0902(9) 0.0031(7) 0.0325(8) 0.0057(7)
Cl3 0.0934(10) 0.0811(9) 0.0498(7) -0.0078(6) 0.0054(7) -0.0154(8)
Cl4 0.0695(7) 0.0524(6) 0.0418(5) 0.0042(5) 0.0055(5) 0.0120(5)
O9 0.052(2) 0.075(2) 0.073(2) -0.0050(19) 0.0056(17) 0.0098(17)
C98 0.107(5) 0.063(3) 0.064(3) -0.009(3) 0.011(3) 0.009(3)
C99 0.057(3) 0.076(4) 0.076(3) -0.013(3) -0.009(3) -0.002(3)
C100 0.056(3) 0.081(4) 0.091(4) -0.009(3) 0.022(3) 0.003(3)
C101 0.089(5) 0.100(5) 0.187(8) -0.064(5) 0.064(5) -0.023(4)
O10 0.132(9) 0.079(6) 0.112(7) 0.013(6) 0.017(7) 0.003(6)
C102 0.145(11) 0.241(17) 0.265(19) 0.106(16) 0.075(12) 0.032(11)
C103 0.127(7) 0.141(8) 0.142(7) -0.059(6) 0.012(6) -0.008(6)

loop_
_atom_type_symbol
_atom_type_description
_atom_type_scat_dispersion_real
_atom_type_scat_dispersion_imag
_atom_type_scat_source
C C 0.0033 0.0016 'International Tables Vol C Tables 4.2.6.8 and 6.1.1.4'
H H 0.0000 0.0000 'International Tables Vol C Tables 4.2.6.8 and 6.1.1.4'
N N 0.0061 0.0033 'International Tables Vol C Tables 4.2.6.8 and 6.1.1.4'
O O 0.0106 0.0060 'International Tables Vol C Tables 4.2.6.8 and 6.1.1.4'
Cl Cl 0.1484 0.1585 'International Tables Vol C Tables 4.2.6.8 and 6.1.1.4'
Mn Mn 0.3368 0.7283 'International Tables Vol C Tables 4.2.6.8 and 6.1.1.4'
Ni Ni 0.3393 1.1124 'International Tables Vol C Tables 4.2.6.8 and 6.1.1.4'

loop_
_geom_angle_atom_site_label_1
_geom_angle_atom_site_label_2
_geom_angle_atom_site_label_3
_geom_angle
_geom_angle_site_symmetry_1
_geom_angle_site_symmetry_3
_geom_angle_publ_flag
O1 Ni1 N1 100.42(10) 4_465 . ?
O1 Ni1 N4 94.13(9) 4_465 . ?
N1 Ni1 N4 165.42(10) . . ?
O1 Ni1 N7 93.61(9) 4_465 . ?
N1 Ni1 N7 88.98(10) . . ?
N4 Ni1 N7 89.11(10) . . ?
O1 Ni1 N10 102.14(9) 4_465 . ?
N1 Ni1 N10 90.67(10) . . ?
N4 Ni1 N10 87.22(10) . . ?
N7 Ni1 N10 164.04(10) . . ?
O1 Ni1 Ni2 174.52(7) 4_465 . ?
N1 Ni1 Ni2 83.07(7) . . ?
N4 Ni1 Ni2 82.35(7) . . ?
N7 Ni1 Ni2 82.18(7) . . ?
N10 Ni1 Ni2 81.94(7) . . ?
N11 Ni2 N8 179.45(11) . . ?
N11 Ni2 N2 89.44(11) . . ?
N8 Ni2 N2 90.47(11) . . ?
N11 Ni2 N5 88.60(11) . . ?
N8 Ni2 N5 91.50(11) . . ?
N2 Ni2 N5 177.90(11) . . ?
N11 Ni2 Ni1 90.87(7) . . ?
N8 Ni2 Ni1 89.67(8) . . ?
N2 Ni2 Ni1 88.73(8) . . ?
N5 Ni2 Ni1 90.55(8) . . ?
N11 Ni2 Ni3 89.75(7) . . ?
N8 Ni2 Ni3 89.71(8) . . ?
N2 Ni2 Ni3 89.32(8) . . ?
N5 Ni2 Ni3 91.41(8) . . ?
Ni1 Ni2 Ni3 177.96(2) . . ?
O3 Ni3 N9 103.37(10) . . ?
O3 Ni3 N6 101.10(10) . . ?
N9 Ni3 N6 93.59(10) . . ?
O3 Ni3 N12 90.86(10) . . ?
N9 Ni3 N12 165.70(10) . . ?
N6 Ni3 N12 84.89(10) . . ?
O3 Ni3 N3 92.56(10) . . ?
N9 Ni3 N3 89.74(10) . . ?
N6 Ni3 N3 164.76(10) . . ?
N12 Ni3 N3 88.22(10) . . ?
O3 Ni3 Ni2 172.53(7) . . ?
N9 Ni3 Ni2 82.72(7) . . ?
N6 Ni3 Ni2 82.61(7) . . ?
N12 Ni3 Ni2 82.98(7) . . ?
N3 Ni3 Ni2 83.07(7) . . ?
N16 Mn1 N15 89.92(10) . . ?
N16 Mn1 N14 179.74(11) . . ?
N15 Mn1 N14 89.84(10) . . ?
N16 Mn1 N13 89.88(11) . . ?
N15 Mn1 N13 179.77(11) . . ?
N14 Mn1 N13 90.37(10) . . ?
N16 Mn1 N18 94.76(10) . . ?
N15 Mn1 N18 89.31(10) . . ?
N14 Mn1 N18 85.14(10) . . ?
N13 Mn1 N18 90.82(10) . . ?
N16 Mn1 N17 85.21(10) . . ?
N15 Mn1 N17 90.87(10) . . ?
N14 Mn1 N17 94.89(10) . . ?
N13 Mn1 N17 89.00(10) . . ?
N18 Mn1 N17 179.81(10) . . ?
C85 O1 Ni1 135.4(2) . 4_666 ?
C91 O3 Ni3 138.5(2) . . ?
C1 N1 C5 118.9(3) . . ?
C1 N1 Ni1 121.6(2) . . ?
C5 N1 Ni1 119.4(2) . . ?
C5 N2 C6 122.0(3) . . ?
C5 N2 Ni2 119.6(2) . . ?
C6 N2 Ni2 118.3(2) . . ?
C10 N3 C6 118.7(3) . . ?
C10 N3 Ni3 121.1(2) . . ?
C6 N3 Ni3 119.8(2) . . ?
C11 N4 C15 118.5(3) . . ?
C11 N4 Ni1 119.3(2) . . ?
C15 N4 Ni1 121.7(2) . . ?
C16 N5 C15 122.2(3) . . ?
C16 N5 Ni2 120.4(2) . . ?
C15 N5 Ni2 116.3(2) . . ?
C20 N6 C16 118.3(3) . . ?
C20 N6 Ni3 119.6(2) . . ?
C16 N6 Ni3 121.1(2) . . ?
C25 N7 C21 118.8(3) . . ?
C25 N7 Ni1 120.1(2) . . ?
C21 N7 Ni1 121.1(2) . . ?
C26 N8 C25 122.3(3) . . ?
C26 N8 Ni2 117.8(2) . . ?
C25 N8 Ni2 119.7(2) . . ?
C30 N9 C26 118.0(3) . . ?
C30 N9 Ni3 120.4(2) . . ?
C26 N9 Ni3 121.1(2) . . ?
C31 N10 C35 118.7(3) . . ?
C31 N10 Ni1 120.8(2) . . ?
C35 N10 Ni1 120.5(2) . . ?
C35 N11 C36 122.6(3) . . ?
C35 N11 Ni2 119.5(2) . . ?
C36 N11 Ni2 117.8(2) . . ?
C36 N12 C40 118.7(3) . . ?
C36 N12 Ni3 119.9(2) . . ?
C40 N12 Ni3 120.7(2) . . ?
C44 N13 C41 106.3(3) . . ?
C44 N13 Mn1 126.7(2) . . ?
C41 N13 Mn1 127.0(2) . . ?
C46 N14 C49 105.7(3) . . ?
C46 N14 Mn1 126.9(2) . . ?
C49 N14 Mn1 127.1(2) . . ?
C51 N15 C54 106.4(3) . . ?
C51 N15 Mn1 127.0(2) . . ?
C54 N15 Mn1 126.6(2) . . ?
C56 N16 C59 106.0(3) . . ?
C56 N16 Mn1 127.2(2) . . ?
C59 N16 Mn1 126.3(2) . . ?
C90 N17 C86 116.5(3) . . ?
C90 N17 Mn1 122.2(2) . . ?
C86 N17 Mn1 120.1(2) . . ?
C96 N18 C92 117.4(3) . . ?
C96 N18 Mn1 122.2(2) . . ?
C92 N18 Mn1 119.4(2) . . ?
N1 C1 C2 123.1(3) . . ?
C1 C2 C3 118.3(3) . . ?
C4 C3 C2 119.8(3) . . ?
C3 C4 C5 119.6(3) . . ?
N1 C5 N2 116.0(3) . . ?
N1 C5 C4 120.1(3) . . ?
N2 C5 C4 123.8(3) . . ?
N3 C6 N2 115.7(3) . . ?
N3 C6 C7 120.3(3) . . ?
N2 C6 C7 123.8(3) . . ?
C8 C7 C6 119.7(3) . . ?
C9 C8 C7 119.4(3) . . ?
C10 C9 C8 118.7(3) . . ?
N3 C10 C9 123.2(3) . . ?
N4 C11 C12 123.7(3) . . ?
C11 C12 C13 118.0(3) . . ?
C14 C13 C12 119.6(3) . . ?
C13 C14 C15 120.2(3) . . ?
N4 C15 N5 115.2(3) . . ?
N4 C15 C14 120.0(3) . . ?
N5 C15 C14 124.5(3) . . ?
N6 C16 N5 116.1(3) . . ?
N6 C16 C17 120.1(3) . . ?
N5 C16 C17 123.8(3) . . ?
C18 C17 C16 120.3(3) . . ?
C17 C18 C19 118.7(3) . . ?
C20 C19 C18 118.9(3) . . ?
N6 C20 C19 123.5(3) . . ?
N7 C21 C22 123.0(3) . . ?
C21 C22 C23 118.7(3) . . ?
C24 C23 C22 119.2(3) . . ?
C23 C24 C25 120.0(3) . . ?
N7 C25 N8 115.5(3) . . ?
N7 C25 C24 120.2(3) . . ?
N8 C25 C24 124.1(3) . . ?
N9 C26 N8 115.3(3) . . ?
N9 C26 C27 120.6(3) . . ?
N8 C26 C27 123.9(3) . . ?
C28 C27 C26 119.8(3) . . ?
C27 C28 C29 119.6(4) . . ?
C30 C29 C28 118.4(3) . . ?
N9 C30 C29 123.6(3) . . ?
N10 C31 C32 123.3(3) . . ?
C31 C32 C33 118.4(3) . . ?
C34 C33 C32 119.6(3) . . ?
C33 C34 C35 119.4(3) . . ?
N10 C35 N11 115.9(3) . . ?
N10 C35 C34 120.6(3) . . ?
N11 C35 C34 123.3(3) . . ?
N12 C36 N11 116.0(3) . . ?
N12 C36 C37 120.5(3) . . ?
N11 C36 C37 123.2(3) . . ?
C38 C37 C36 119.4(3) . . ?
C39 C38 C37 119.9(4) . . ?
C40 C39 C38 117.9(3) . . ?
N12 C40 C39 123.5(3) . . ?
N13 C41 C60 125.9(3) . . ?
N13 C41 C42 109.3(3) . . ?
C60 C41 C42 124.7(3) . . ?
C43 C42 C41 107.3(3) . . ?
C42 C43 C44 107.9(3) . . ?
N13 C44 C45 125.9(3) . . ?
N13 C44 C43 109.2(3) . . ?
C45 C44 C43 124.9(3) . . ?
C44 C45 C46 124.6(3) . . ?
C44 C45 C61 117.9(3) . . ?
C46 C45 C61 117.5(3) . . ?
N14 C46 C45 125.3(3) . . ?
N14 C46 C47 109.7(3) . . ?
C45 C46 C47 124.9(3) . . ?
C48 C47 C46 107.4(3) . . ?
C47 C48 C49 107.7(3) . . ?
N14 C49 C50 125.9(3) . . ?
N14 C49 C48 109.5(3) . . ?
C50 C49 C48 124.6(3) . . ?
C51 C50 C49 123.4(3) . . ?
C51 C50 C67 116.5(3) . . ?
C49 C50 C67 120.1(3) . . ?
N15 C51 C50 126.5(3) . . ?
N15 C51 C52 109.5(3) . . ?
C50 C51 C52 123.9(3) . . ?
C53 C52 C51 107.2(3) . . ?
C52 C53 C54 107.5(3) . . ?
N15 C54 C55 126.0(3) . . ?
N15 C54 C53 109.5(3) . . ?
C55 C54 C53 124.5(3) . . ?
C56 C55 C54 124.3(3) . . ?
C56 C55 C73 119.7(3) . . ?
C54 C55 C73 115.9(3) . . ?
N16 C56 C55 125.8(3) . . ?
N16 C56 C57 109.6(3) . . ?
C55 C56 C57 124.5(3) . . ?
C58 C57 C56 106.9(3) . . ?
C57 C58 C59 108.2(3) . . ?
N16 C59 C60 126.8(3) . . ?
N16 C59 C58 109.3(3) . . ?
C60 C59 C58 123.9(3) . . ?
C59 C60 C41 123.6(3) . . ?
C59 C60 C79 117.4(3) . . ?
C41 C60 C79 119.0(3) . . ?
C66 C61 C62 119.0(3) . . ?
C66 C61 C45 120.4(3) . . ?
C62 C61 C45 120.6(3) . . ?
C63 C62 C61 120.4(3) . . ?
C64 C63 C62 120.4(3) . . ?
C65 C64 C63 119.6(3) . . ?
C64 C65 C66 120.9(3) . . ?
C65 C66 C61 119.8(3) . . ?
C72 C67 C68 118.6(3) . . ?
C72 C67 C50 120.5(3) . . ?
C68 C67 C50 120.7(3) . . ?
C69 C68 C67 120.0(4) . . ?
C70 C69 C68 120.9(4) . . ?
C71 C70 C69 119.8(4) . . ?
C70 C71 C72 120.1(4) . . ?
C67 C72 C71 120.6(4) . . ?
C74 C73 C78 120.1(3) . . ?
C74 C73 C55 120.6(3) . . ?
C78 C73 C55 119.2(3) . . ?
C75 C74 C73 119.4(4) . . ?
C76 C75 C74 120.7(4) . . ?
C75 C76 C77 120.3(3) . . ?
C76 C77 C78 119.6(4) . . ?
C73 C78 C77 120.0(3) . . ?
C84 C79 C80 118.0(4) . . ?
C84 C79 C60 121.2(4) . . ?
C80 C79 C60 120.8(4) . . ?
C79 C80 C81 120.2(5) . . ?
C82 C81 C80 121.3(5) . . ?
C83 C82 C81 119.2(5) . . ?
C82 C83 C84 120.3(5) . . ?
C79 C84 C83 120.9(5) . . ?
O2 C85 O1 127.3(3) . . ?
O2 C85 C87 118.4(3) . . ?
O1 C85 C87 114.3(3) . . ?
N17 C86 C87 124.0(3) . . ?
C86 C87 C88 117.9(3) . . ?
C86 C87 C85 119.8(3) . . ?
C88 C87 C85 122.3(3) . . ?
C89 C88 C87 118.9(3) . . ?
C90 C89 C88 119.2(3) . . ?
N17 C90 C89 123.5(3) . . ?
O4 C91 O3 127.4(3) . . ?
O4 C91 C93 119.4(3) . . ?
O3 C91 C93 113.2(3) . . ?
N18 C92 C93 123.3(3) . . ?
C94 C93 C92 118.4(3) . . ?
C94 C93 C91 122.6(3) . . ?
C92 C93 C91 119.0(3) . . ?
C93 C94 C95 119.1(3) . . ?
C94 C95 C96 118.7(3) . . ?
N18 C96 C95 123.1(3) . . ?
O5 Cl1 O7 109.1(2) . . ?
O5 Cl1 O8 109.1(2) . . ?
O7 Cl1 O8 109.8(2) . . ?
O5 Cl1 O6 110.3(2) . . ?
O7 Cl1 O6 109.3(2) . . ?
O8 Cl1 O6 109.3(2) . . ?
Cl3 C97 Cl2 109.9(3) . . ?
Cl3 C97 Cl4 109.8(3) . . ?
Cl2 C97 Cl4 110.5(2) . . ?
C100 O9 C99 111.2(4) . . ?
O9 C99 C98 109.7(4) . . ?
O9 C100 C101 109.4(5) . . ?
C102 O10 C102 114.4(11) 3_666 . ?
C102 O10 O10 62.3(8) 3_666 3_666 ?
C102 O10 O10 52.1(8) . 3_666 ?
O10 C102 C103 133.6(12) 3_666 . ?
O10 C102 O10 65.6(11) 3_666 . ?
C103 C102 O10 108.1(12) . . ?

loop_
_geom_bond_atom_site_label_1
_geom_bond_atom_site_label_2
_geom_bond_distance
_geom_bond_site_symmetry_2
_geom_bond_publ_flag
Ni1 O1 2.001(2) 4_465 ?
Ni1 N1 2.069(3) . ?
Ni1 N4 2.074(3) . ?
Ni1 N7 2.096(3) . ?
Ni1 N10 2.103(3) . ?
Ni1 Ni2 2.4156(5) . ?
Ni2 N11 1.881(3) . ?
Ni2 N8 1.891(3) . ?
Ni2 N2 1.893(3) . ?
Ni2 N5 1.895(2) . ?
Ni2 Ni3 2.4206(5) . ?
Ni3 O3 1.985(2) . ?
Ni3 N9 2.072(3) . ?
Ni3 N6 2.084(3) . ?
Ni3 N12 2.097(3) . ?
Ni3 N3 2.104(3) . ?
Mn1 N16 2.011(3) . ?
Mn1 N15 2.012(3) . ?
Mn1 N14 2.011(3) . ?
Mn1 N13 2.019(3) . ?
Mn1 N18 2.339(3) . ?
Mn1 N17 2.346(3) . ?
O1 C85 1.281(4) . ?
O1 Ni1 2.001(2) 4_666 ?
O2 C85 1.237(4) . ?
O3 C91 1.280(4) . ?
O4 C91 1.233(4) . ?
N1 C1 1.349(4) . ?
N1 C5 1.354(4) . ?
N2 C5 1.377(4) . ?
N2 C6 1.382(4) . ?
N3 C10 1.351(4) . ?
N3 C6 1.353(4) . ?
N4 C11 1.349(4) . ?
N4 C15 1.358(4) . ?
N5 C16 1.377(4) . ?
N5 C15 1.393(4) . ?
N6 C20 1.353(4) . ?
N6 C16 1.364(4) . ?
N7 C25 1.348(4) . ?
N7 C21 1.355(4) . ?
N8 C26 1.378(4) . ?
N8 C25 1.380(4) . ?
N9 C30 1.355(4) . ?
N9 C26 1.359(4) . ?
N10 C31 1.352(4) . ?
N10 C35 1.357(4) . ?
N11 C35 1.374(4) . ?
N11 C36 1.385(4) . ?
N12 C36 1.350(4) . ?
N12 C40 1.352(4) . ?
N13 C44 1.377(4) . ?
N13 C41 1.389(4) . ?
N14 C46 1.382(4) . ?
N14 C49 1.384(4) . ?
N15 C51 1.379(4) . ?
N15 C54 1.380(4) . ?
N16 C56 1.377(4) . ?
N16 C59 1.387(4) . ?
N17 C90 1.344(4) . ?
N17 C86 1.348(4) . ?
N18 C96 1.339(4) . ?
N18 C92 1.340(4) . ?
C1 C2 1.374(5) . ?
C2 C3 1.385(5) . ?
C3 C4 1.370(5) . ?
C4 C5 1.410(5) . ?
C6 C7 1.406(5) . ?
C7 C8 1.378(5) . ?
C8 C9 1.375(5) . ?
C9 C10 1.370(5) . ?
C11 C12 1.374(5) . ?
C12 C13 1.383(5) . ?
C13 C14 1.371(5) . ?
C14 C15 1.405(4) . ?
C16 C17 1.407(5) . ?
C17 C18 1.380(5) . ?
C18 C19 1.386(5) . ?
C19 C20 1.370(5) . ?
C21 C22 1.362(5) . ?
C22 C23 1.390(5) . ?
C23 C24 1.364(5) . ?
C24 C25 1.406(4) . ?
C26 C27 1.410(5) . ?
C27 C28 1.369(5) . ?
C28 C29 1.384(5) . ?
C29 C30 1.372(5) . ?
C31 C32 1.375(5) . ?
C32 C33 1.389(5) . ?
C33 C34 1.381(5) . ?
C34 C35 1.410(5) . ?
C36 C37 1.403(5) . ?
C37 C38 1.384(5) . ?
C38 C39 1.380(5) . ?
C39 C40 1.371(5) . ?
C41 C60 1.391(5) . ?
C41 C42 1.433(5) . ?
C42 C43 1.346(5) . ?
C43 C44 1.436(5) . ?
C44 C45 1.394(5) . ?
C45 C46 1.404(5) . ?
C45 C61 1.494(4) . ?
C46 C47 1.427(5) . ?
C47 C48 1.343(5) . ?
C48 C49 1.427(5) . ?
C49 C50 1.399(4) . ?
C50 C51 1.390(5) . ?
C50 C67 1.498(5) . ?
C51 C52 1.435(5) . ?
C52 C53 1.353(5) . ?
C53 C54 1.431(5) . ?
C54 C55 1.394(5) . ?
C55 C56 1.380(5) . ?
C55 C73 1.508(4) . ?
C56 C57 1.436(5) . ?
C57 C58 1.346(5) . ?
C58 C59 1.422(5) . ?
C59 C60 1.387(5) . ?
C60 C79 1.508(5) . ?
C61 C66 1.391(5) . ?
C61 C62 1.395(5) . ?
C62 C63 1.380(5) . ?
C63 C64 1.379(5) . ?
C64 C65 1.377(5) . ?
C65 C66 1.386(5) . ?
C67 C72 1.389(5) . ?
C67 C68 1.390(5) . ?
C68 C69 1.384(5) . ?
C69 C70 1.375(6) . ?
C70 C71 1.366(6) . ?
C71 C72 1.393(5) . ?
C73 C74 1.384(5) . ?
C73 C78 1.387(5) . ?
C74 C75 1.385(5) . ?
C75 C76 1.373(6) . ?
C76 C77 1.380(6) . ?
C77 C78 1.389(5) . ?
C79 C84 1.360(5) . ?
C79 C80 1.374(6) . ?
C80 C81 1.385(7) . ?
C81 C82 1.347(8) . ?
C82 C83 1.345(7) . ?
C83 C84 1.399(6) . ?
C85 C87 1.507(4) . ?
C86 C87 1.385(4) . ?
C87 C88 1.386(5) . ?
C88 C89 1.384(5) . ?
C89 C90 1.373(5) . ?
C91 C93 1.516(4) . ?
C92 C93 1.389(4) . ?
C93 C94 1.380(5) . ?
C94 C95 1.383(5) . ?
C95 C96 1.386(5) . ?
Cl1 O5 1.435(4) . ?
Cl1 O7 1.436(4) . ?
Cl1 O8 1.442(4) . ?
Cl1 O6 1.450(3) . ?
C97 Cl3 1.748(5) . ?
C97 Cl2 1.760(5) . ?
C97 Cl4 1.772(5) . ?
O9 C100 1.391(6) . ?
O9 C99 1.399(6) . ?
C98 C99 1.465(7) . ?
C100 C101 1.509(8) . ?
O10 C102 1.300(15) 3_666 ?
O10 C102 1.458(9) . ?
O10 O10 1.50(2) 3_666 ?
C102 O10 1.300(15) 3_666 ?
C102 C103 1.390(8) . ?
